data_7717786
loop_
_publ_author_name
'Holzhauer, Laura'
'Shekhovtsev, Vitalii'
'Bruschi, Cecilia'
'Gunther, Mathis'
'Fuhr, Olaf'
'Hodapp, Patrick PH'
'Bizzarri, Claudia'
'Wenzel, Wolfgang'
'Jung, Nicole'
'Braese, Stefan'

_publ_section_title
;
 Identification of novel triazolylquinoxaline-based metal complexes
 supported by experimental and virtual screenings
;
_journal_name_full 'Dalton Transactions'
_journal_paper_doi 10.1039/D4DT02068E
_journal_year 2025
_chemical_formula_moiety 'C14 H15 N5'
_chemical_formula_sum 'C14 H15 N5'
_chemical_formula_weight 253.31
_space_group_crystal_system monoclinic
_space_group_IT_number 14
_space_group_name_Hall '-P 2ybc'
_space_group_name_H-M_alt 'P 1 21/c 1'
_atom_sites_solution_hydrogens geom
_atom_sites_solution_primary dual
_audit_creation_date 2021-06-02
_audit_creation_method
;
Olex2 1.2
(compiled 2017.08.10 svn.r3458 for OlexSys, GUI svn.r5381)
;
_audit_update_record
;
2024-02-28 deposited with the CCDC.	2024-12-10 downloaded from the CCDC.
;
_cell_angle_alpha 90
_cell_angle_beta 96.887(2)
_cell_angle_gamma 90
_cell_formula_units_Z 8
_cell_length_a 6.9838(2)
_cell_length_b 33.6722(10)
_cell_length_c 11.4147(3)
_cell_measurement_reflns_used 22013
_cell_measurement_temperature 150
_cell_measurement_theta_max 64.48
_cell_measurement_theta_min 2.28
_cell_volume 2664.91(13)
_computing_cell_refinement
;
X-Area Recipe 1.36.0.0 (STOE, 2020)
;
_computing_data_collection
;
X-Area Pilatus3_SV 1.31.170.0 (STOE, 2020)
;
_computing_data_reduction
;
X-Area Integrate 1.78.3.0 (STOE, 2020)
X-Area LANA 1.83.8.0 (STOE, 2020)
;
_computing_molecular_graphics 'Olex2 (Dolomanov et al., 2009)'
_computing_publication_material 'Olex2 (Dolomanov et al., 2009)'
_computing_structure_refinement 'ShelXL (Sheldrick, 2015)'
_computing_structure_solution 'ShelXT (Sheldrick, 2015)'
_diffrn_ambient_temperature 150
_diffrn_detector 'Eiger R 4M'
_diffrn_detector_area_resol_mean 13.33
_diffrn_detector_type DECTRIS
_diffrn_measured_fraction_theta_full 0.974
_diffrn_measured_fraction_theta_max 0.955
_diffrn_measurement_details
;
 1129 frames, detector distance = 80 mm
;
_diffrn_measurement_device 'Eulerian 4-circle diffractometer'
_diffrn_measurement_device_type 'Stoe StadiVari'
_diffrn_measurement_method 'rotation method, \w scans'
_diffrn_radiation_collimation '1.2 0.6 mm diameter'
_diffrn_radiation_monochromator 'Graded multilayer mirror'
_diffrn_radiation_polarisn_norm 0
_diffrn_radiation_probe x-ray
_diffrn_radiation_type GaK\a
_diffrn_radiation_wavelength 1.34143
_diffrn_reflns_av_R_equivalents 0.0134
_diffrn_reflns_av_unetI/netI 0.0123
_diffrn_reflns_Laue_measured_fraction_full 0.974
_diffrn_reflns_Laue_measured_fraction_max 0.955
_diffrn_reflns_limit_h_max 9
_diffrn_reflns_limit_h_min -4
_diffrn_reflns_limit_k_max 41
_diffrn_reflns_limit_k_min -44
_diffrn_reflns_limit_l_max 15
_diffrn_reflns_limit_l_min -14
_diffrn_reflns_number 17466
_diffrn_reflns_point_group_measured_fraction_full 0.974
_diffrn_reflns_point_group_measured_fraction_max 0.955
_diffrn_reflns_theta_full 53.597
_diffrn_reflns_theta_max 62.486
_diffrn_reflns_theta_min 2.283
_diffrn_source 'Metaljet D2'
_diffrn_source_current 3.570
_diffrn_source_power 0.250
_diffrn_source_target Ga
_diffrn_source_type 'Metaljet D2'
_diffrn_source_voltage 70
_exptl_absorpt_coefficient_mu 0.411
_exptl_absorpt_correction_T_max 1.0000
_exptl_absorpt_correction_T_min 0.3952
_exptl_absorpt_correction_type multi-scan
_exptl_absorpt_process_details
;
STOE LANA, absorption correction by scaling of reflection intensities.
J. Koziskova, F. Hahn, J. Richter, J. Kozisek, "Comparison of different
absorption corrections on the model structure of tetrakis(\m~2~-acetato)-
diaqua-di-copper(II)", Acta Chimica Slovaca, vol. 9, no. 2, 2016, pp. 136 - 140.
;
_exptl_crystal_colour colourless
_exptl_crystal_colour_primary colourless
_exptl_crystal_density_diffrn 1.263
_exptl_crystal_density_method 'not measured'
_exptl_crystal_description plate
_exptl_crystal_F_000 1072
_exptl_crystal_size_max 0.14
_exptl_crystal_size_mid 0.12
_exptl_crystal_size_min 0.02
_refine_diff_density_max 0.259
_refine_diff_density_min -0.164
_refine_diff_density_rms 0.036
_refine_ls_extinction_coef 0.00087(13)
_refine_ls_extinction_expression Fc^*^=kFc[1+0.001xFc^2^\l^3^/sin(2\q)]^-1/4^
_refine_ls_extinction_method 'SHELXL-2018/3 (Sheldrick 2018)'
_refine_ls_goodness_of_fit_ref 1.066
_refine_ls_hydrogen_treatment constr
_refine_ls_matrix_type full
_refine_ls_number_parameters 346
_refine_ls_number_reflns 6161
_refine_ls_number_restraints 0
_refine_ls_restrained_S_all 1.066
_refine_ls_R_factor_all 0.0418
_refine_ls_R_factor_gt 0.0348
_refine_ls_shift/su_max 0.001
_refine_ls_shift/su_mean 0.000
_refine_ls_structure_factor_coef Fsqd
_refine_ls_weighting_details 'w=1/[\s^2^(Fo^2^)+(0.0571P)^2^+0.2826P] where P=(Fo^2^+2Fc^2^)/3'
_refine_ls_weighting_scheme calc
_refine_ls_wR_factor_gt 0.0958
_refine_ls_wR_factor_ref 0.0988
_reflns_Friedel_coverage 0.000
_reflns_number_gt 5131
_reflns_number_total 6161
_reflns_threshold_expression 'I > 2\s(I)'
_cod_data_source_file d4dt02068e3.cif
_cod_data_source_block cml-r65f
_cod_database_code 7717786
_shelx_shelxl_version_number 2018/3
_shelx_space_group_comment
;
The symmetry employed for this shelxl refinement is uniquely defined
by the following loop, which should always be used as a source of
symmetry information in preference to the above space-group names.
They are only intended as comments.
;
_shelx_estimated_absorpt_t_max 0.992
_shelx_estimated_absorpt_t_min 0.945
_olex2_refinement_description
;
1. Fixed Uiso
 At 1.2 times of:
  All C(H) groups, All C(H,H) groups
 At 1.5 times of:
  All C(H,H,H) groups
2.a Secondary CH2 refined with riding coordinates:
 C11(H11A,H11B), C12(H12A,H12B), C13(H13A,H13B), C25(H25A,H25B), C26(H26A,
 H26B), C27(H27A,H27B)
2.b Aromatic/amide H refined with riding coordinates:
 C2(H2), C3(H3), C4(H4), C5(H5), C7(H7), C9(H9), C16(H16), C17(H17), C18(H18),
 C19(H19), C21(H21), C23(H23)
2.c Idealised Me refined as rotating group:
 C14(H14A,H14B,H14C), C28(H28A,H28B,H28C)
;
_olex2_submission_special_instructions 'No special instructions were received'

loop_
_space_group_symop_operation_xyz
'x, y, z'
'-x, y+1/2, -z+1/2'
'-x, -y, -z'
'x, -y-1/2, z-1/2'

loop_
_atom_site_label
_atom_site_type_symbol
_atom_site_fract_x
_atom_site_fract_y
_atom_site_fract_z
_atom_site_U_iso_or_equiv
_atom_site_adp_type
_atom_site_occupancy
_atom_site_site_symmetry_order
_atom_site_calc_flag
_atom_site_refinement_flags_posn
_atom_site_refinement_flags_adp
_atom_site_refinement_flags_occupancy
_atom_site_disorder_assembly
_atom_site_disorder_group
N1 N -0.09355(10) 0.69418(2) 0.40794(6) 0.02250(16) Uani 1 1 d . . . . .
N2 N -0.27252(11) 0.69075(2) 0.17198(7) 0.02672(17) Uani 1 1 d . . . . .
N3 N -0.10619(11) 0.62530(2) 0.41692(7) 0.02572(17) Uani 1 1 d . . . . .
N4 N -0.16114(15) 0.59005(3) 0.36555(9) 0.0418(2) Uani 1 1 d . . . . .
N5 N -0.10809(16) 0.56242(3) 0.44263(9) 0.0466(3) Uani 1 1 d . . . . .
C1 C -0.13331(12) 0.72820(3) 0.34329(7) 0.02132(18) Uani 1 1 d . . . . .
C2 C -0.08302(13) 0.76543(3) 0.39421(8) 0.02451(19) Uani 1 1 d . . . . .
H2 H -0.022170 0.766972 0.473106 0.029 Uiso 1 1 calc R . . . .
C3 C -0.12219(13) 0.79953(3) 0.32950(8) 0.02712(19) Uani 1 1 d . . . . .
H3 H -0.087406 0.824575 0.364008 0.033 Uiso 1 1 calc R . . . .
C4 C -0.21334(13) 0.79776(3) 0.21258(8) 0.0288(2) Uani 1 1 d . . . . .
H4 H -0.239826 0.821592 0.169106 0.035 Uiso 1 1 calc R . . . .
C5 C -0.26391(13) 0.76198(3) 0.16128(8) 0.0268(2) Uani 1 1 d . . . . .
H5 H -0.326048 0.761031 0.082597 0.032 Uiso 1 1 calc R . . . .
C6 C -0.22385(12) 0.72647(3) 0.22517(7) 0.02264(18) Uani 1 1 d . . . . .
C7 C -0.23204(13) 0.65883(3) 0.23464(8) 0.02660(19) Uani 1 1 d . . . . .
H7 H -0.262435 0.633561 0.200333 0.032 Uiso 1 1 calc R . . . .
C8 C -0.14286(12) 0.66103(3) 0.35393(8) 0.02282(18) Uani 1 1 d . . . . .
C9 C -0.01658(13) 0.61938(3) 0.52800(8) 0.02645(19) Uani 1 1 d . . . . .
H9 H 0.036027 0.638923 0.582665 0.032 Uiso 1 1 calc R . . . .
C10 C -0.01876(15) 0.57929(3) 0.54375(9) 0.0326(2) Uani 1 1 d . . . . .
C11 C 0.06408(16) 0.55415(3) 0.64512(10) 0.0373(2) Uani 1 1 d . . . . .
H11A H -0.024448 0.531684 0.654137 0.045 Uiso 1 1 calc R . . . .
H11B H 0.073034 0.570149 0.718329 0.045 Uiso 1 1 calc R . . . .
C12 C 0.26226(17) 0.53786(3) 0.63027(10) 0.0374(2) Uani 1 1 d . . . . .
H12A H 0.352493 0.560280 0.624895 0.045 Uiso 1 1 calc R . . . .
H12B H 0.254735 0.522763 0.555431 0.045 Uiso 1 1 calc R . . . .
C13 C 0.34093(19) 0.51094(3) 0.73156(10) 0.0449(3) Uani 1 1 d . . . . .
H13A H 0.345263 0.525956 0.806403 0.054 Uiso 1 1 calc R . . . .
H13B H 0.251321 0.488348 0.735837 0.054 Uiso 1 1 calc R . . . .
C14 C 0.5388(3) 0.49500(5) 0.72031(18) 0.0805(5) Uani 1 1 d . . . . .
H14A H 0.534978 0.479231 0.647905 0.121 Uiso 1 1 calc GR . . . .
H14B H 0.581491 0.478210 0.788607 0.121 Uiso 1 1 calc GR . . . .
H14C H 0.629025 0.517152 0.717089 0.121 Uiso 1 1 calc GR . . . .
N6 N 0.38831(10) 0.74056(2) 0.37609(6) 0.02177(16) Uani 1 1 d . . . . .
N7 N 0.22078(11) 0.71632(2) 0.14919(7) 0.02601(17) Uani 1 1 d . . . . .
N8 N 0.35962(10) 0.80625(2) 0.31578(6) 0.02211(16) Uani 1 1 d . . . . .
N9 N 0.30781(13) 0.83370(3) 0.23090(7) 0.0345(2) Uani 1 1 d . . . . .
N10 N 0.35389(14) 0.86840(3) 0.27679(8) 0.0374(2) Uani 1 1 d . . . . .
C15 C 0.36079(12) 0.70116(3) 0.34908(8) 0.02208(18) Uani 1 1 d . . . . .
C16 C 0.41523(13) 0.67206(3) 0.43531(8) 0.02664(19) Uani 1 1 d . . . . .
H16 H 0.469526 0.679832 0.512193 0.032 Uiso 1 1 calc R . . . .
C17 C 0.39006(14) 0.63250(3) 0.40859(9) 0.0316(2) Uani 1 1 d . . . . .
H17 H 0.428657 0.613045 0.466950 0.038 Uiso 1 1 calc R . . . .
C18 C 0.30743(15) 0.62047(3) 0.29529(10) 0.0338(2) Uani 1 1 d . . . . .
H18 H 0.290724 0.593014 0.277780 0.041 Uiso 1 1 calc R . . . .
C19 C 0.25127(14) 0.64824(3) 0.21055(9) 0.0303(2) Uani 1 1 d . . . . .
H19 H 0.194535 0.639990 0.134650 0.036 Uiso 1 1 calc R . . . .
C20 C 0.27722(12) 0.68899(3) 0.23536(8) 0.02384(19) Uani 1 1 d . . . . .
C21 C 0.24838(12) 0.75375(3) 0.17617(8) 0.02450(19) Uani 1 1 d . . . . .
H21 H 0.211731 0.773521 0.118431 0.029 Uiso 1 1 calc R . . . .
C22 C 0.33276(12) 0.76540(3) 0.29111(7) 0.02112(18) Uani 1 1 d . . . . .
C23 C 0.43951(13) 0.82402(3) 0.41661(8) 0.02374(18) Uani 1 1 d . . . . .
H23 H 0.487603 0.811625 0.488952 0.028 Uiso 1 1 calc R . . . .
C24 C 0.43558(13) 0.86366(3) 0.39123(8) 0.02641(19) Uani 1 1 d . . . . .
C25 C 0.51208(15) 0.89815(3) 0.46451(9) 0.0304(2) Uani 1 1 d . . . . .
H25A H 0.493282 0.893132 0.547823 0.036 Uiso 1 1 calc R . . . .
H25B H 0.437404 0.922187 0.438158 0.036 Uiso 1 1 calc R . . . .
C26 C 0.72513(15) 0.90588(3) 0.45706(9) 0.0324(2) Uani 1 1 d . . . . .
H26A H 0.799691 0.881794 0.483079 0.039 Uiso 1 1 calc R . . . .
H26B H 0.743798 0.910990 0.373770 0.039 Uiso 1 1 calc R . . . .
C27 C 0.80361(17) 0.94089(3) 0.53196(10) 0.0393(3) Uani 1 1 d . . . . .
H27A H 0.733505 0.965232 0.503335 0.047 Uiso 1 1 calc R . . . .
H27B H 0.779112 0.936404 0.614582 0.047 Uiso 1 1 calc R . . . .
C28 C 1.01831(19) 0.94728(4) 0.52911(14) 0.0564(4) Uani 1 1 d . . . . .
H28A H 1.042210 0.954250 0.448774 0.085 Uiso 1 1 calc GR . . . .
H28B H 1.088115 0.922844 0.553610 0.085 Uiso 1 1 calc GR . . . .
H28C H 1.063123 0.968884 0.583089 0.085 Uiso 1 1 calc GR . . . .

loop_
_atom_site_aniso_label
_atom_site_aniso_U_11
_atom_site_aniso_U_22
_atom_site_aniso_U_33
_atom_site_aniso_U_23
_atom_site_aniso_U_13
_atom_site_aniso_U_12
N1 0.0197(4) 0.0270(4) 0.0205(3) -0.0001(3) 0.0010(3) 0.0006(3)
N2 0.0232(4) 0.0348(4) 0.0213(4) -0.0024(3) -0.0009(3) 0.0010(3)
N3 0.0250(4) 0.0252(4) 0.0258(4) -0.0013(3) -0.0018(3) -0.0015(3)
N4 0.0541(6) 0.0262(4) 0.0403(5) -0.0024(4) -0.0140(4) -0.0053(4)
N5 0.0605(6) 0.0285(5) 0.0453(5) 0.0028(4) -0.0160(5) -0.0060(4)
C1 0.0162(4) 0.0281(4) 0.0197(4) 0.0004(3) 0.0022(3) 0.0013(3)
C2 0.0218(4) 0.0294(5) 0.0220(4) -0.0015(3) 0.0014(3) 0.0006(3)
C3 0.0242(4) 0.0267(5) 0.0307(5) -0.0008(4) 0.0044(4) 0.0005(3)
C4 0.0244(5) 0.0324(5) 0.0299(5) 0.0076(4) 0.0048(4) 0.0041(4)
C5 0.0217(4) 0.0372(5) 0.0213(4) 0.0043(4) 0.0020(3) 0.0039(4)
C6 0.0167(4) 0.0318(5) 0.0192(4) -0.0005(3) 0.0016(3) 0.0013(3)
C7 0.0241(4) 0.0309(5) 0.0239(4) -0.0046(4) -0.0009(3) -0.0009(3)
C8 0.0184(4) 0.0269(4) 0.0229(4) -0.0003(3) 0.0014(3) 0.0010(3)
C9 0.0258(4) 0.0292(5) 0.0238(4) 0.0010(4) 0.0003(3) -0.0002(4)
C10 0.0330(5) 0.0298(5) 0.0338(5) 0.0030(4) -0.0007(4) -0.0024(4)
C11 0.0426(6) 0.0317(5) 0.0364(5) 0.0087(4) 0.0000(4) -0.0028(4)
C12 0.0466(6) 0.0270(5) 0.0374(5) 0.0047(4) -0.0005(5) 0.0016(4)
C13 0.0618(8) 0.0294(5) 0.0390(6) -0.0004(5) -0.0118(5) 0.0047(5)
C14 0.0775(11) 0.0710(11) 0.0885(12) 0.0114(9) -0.0091(9) 0.0346(9)
N6 0.0188(3) 0.0256(4) 0.0208(3) 0.0004(3) 0.0018(3) 0.0008(3)
N7 0.0229(4) 0.0320(4) 0.0227(4) -0.0020(3) 0.0011(3) -0.0012(3)
N8 0.0212(4) 0.0247(4) 0.0197(3) 0.0029(3) -0.0004(3) 0.0003(3)
N9 0.0449(5) 0.0282(4) 0.0270(4) 0.0071(3) -0.0095(4) -0.0018(4)
N10 0.0496(5) 0.0273(4) 0.0317(4) 0.0050(3) -0.0096(4) -0.0024(4)
C15 0.0173(4) 0.0260(4) 0.0234(4) -0.0004(3) 0.0041(3) 0.0005(3)
C16 0.0239(4) 0.0294(5) 0.0266(4) 0.0032(4) 0.0031(3) 0.0012(3)
C17 0.0280(5) 0.0289(5) 0.0384(5) 0.0056(4) 0.0062(4) 0.0025(4)
C18 0.0324(5) 0.0255(5) 0.0443(6) -0.0042(4) 0.0079(4) -0.0009(4)
C19 0.0275(5) 0.0310(5) 0.0325(5) -0.0074(4) 0.0043(4) -0.0021(4)
C20 0.0188(4) 0.0287(5) 0.0242(4) -0.0023(3) 0.0033(3) -0.0004(3)
C21 0.0216(4) 0.0307(5) 0.0207(4) 0.0012(3) 0.0005(3) -0.0006(3)
C22 0.0172(4) 0.0256(4) 0.0206(4) 0.0001(3) 0.0023(3) -0.0001(3)
C23 0.0247(4) 0.0256(4) 0.0203(4) 0.0001(3) -0.0001(3) 0.0004(3)
C24 0.0266(5) 0.0260(5) 0.0258(4) 0.0024(4) -0.0002(3) 0.0006(3)
C25 0.0355(5) 0.0245(5) 0.0305(5) -0.0015(4) 0.0014(4) 0.0010(4)
C26 0.0380(6) 0.0274(5) 0.0316(5) -0.0025(4) 0.0036(4) -0.0044(4)
C27 0.0499(7) 0.0268(5) 0.0396(6) -0.0019(4) -0.0014(5) -0.0072(4)
C28 0.0489(7) 0.0372(6) 0.0778(10) 0.0050(6) -0.0139(7) -0.0096(5)

loop_
_atom_type_symbol
_atom_type_description
_atom_type_scat_dispersion_real
_atom_type_scat_dispersion_imag
_atom_type_scat_source
C C 0.0150 0.0070 'International Tables Vol C Tables 4.2.6.8 and 6.1.1.4'
H H 0.0000 0.0000 'International Tables Vol C Tables 4.2.6.8 and 6.1.1.4'
N N 0.0250 0.0140 'International Tables Vol C Tables 4.2.6.8 and 6.1.1.4'

loop_
_geom_angle_atom_site_label_1
_geom_angle_atom_site_label_2
_geom_angle_atom_site_label_3
_geom_angle
_geom_angle_site_symmetry_1
_geom_angle_site_symmetry_3
_geom_angle_publ_flag
C8 N1 C1 115.85(7) . . ?
C7 N2 C6 117.03(8) . . ?
N4 N3 C8 120.07(8) . . ?
N4 N3 C9 110.42(8) . . ?
C9 N3 C8 129.50(8) . . ?
N5 N4 N3 106.83(8) . . ?
N4 N5 C10 109.71(9) . . ?
N1 C1 C2 119.76(8) . . ?
N1 C1 C6 120.95(8) . . ?
C2 C1 C6 119.28(8) . . ?
C1 C2 H2 120.1 . . ?
C3 C2 C1 119.86(8) . . ?
C3 C2 H2 120.1 . . ?
C2 C3 H3 119.6 . . ?
C2 C3 C4 120.77(9) . . ?
C4 C3 H3 119.6 . . ?
C3 C4 H4 119.8 . . ?
C5 C4 C3 120.46(9) . . ?
C5 C4 H4 119.8 . . ?
C4 C5 H5 120.0 . . ?
C4 C5 C6 120.02(8) . . ?
C6 C5 H5 120.0 . . ?
N2 C6 C1 120.98(8) . . ?
N2 C6 C5 119.42(8) . . ?
C5 C6 C1 119.60(8) . . ?
N2 C7 H7 119.3 . . ?
N2 C7 C8 121.40(9) . . ?
C8 C7 H7 119.3 . . ?
N1 C8 N3 117.97(8) . . ?
N1 C8 C7 123.77(8) . . ?
N3 C8 C7 118.25(8) . . ?
N3 C9 H9 127.5 . . ?
N3 C9 C10 104.90(8) . . ?
C10 C9 H9 127.5 . . ?
N5 C10 C11 120.91(9) . . ?
C9 C10 N5 108.13(9) . . ?
C9 C10 C11 130.90(10) . . ?
C10 C11 H11A 109.0 . . ?
C10 C11 H11B 109.0 . . ?
C10 C11 C12 113.09(9) . . ?
H11A C11 H11B 107.8 . . ?
C12 C11 H11A 109.0 . . ?
C12 C11 H11B 109.0 . . ?
C11 C12 H12A 109.1 . . ?
C11 C12 H12B 109.1 . . ?
C11 C12 C13 112.47(10) . . ?
H12A C12 H12B 107.8 . . ?
C13 C12 H12A 109.1 . . ?
C13 C12 H12B 109.1 . . ?
C12 C13 H13A 108.8 . . ?
C12 C13 H13B 108.8 . . ?
H13A C13 H13B 107.7 . . ?
C14 C13 C12 113.61(12) . . ?
C14 C13 H13A 108.8 . . ?
C14 C13 H13B 108.8 . . ?
C13 C14 H14A 109.5 . . ?
C13 C14 H14B 109.5 . . ?
C13 C14 H14C 109.5 . . ?
H14A C14 H14B 109.5 . . ?
H14A C14 H14C 109.5 . . ?
H14B C14 H14C 109.5 . . ?
C22 N6 C15 115.62(8) . . ?
C21 N7 C20 117.21(8) . . ?
N9 N8 C22 120.24(7) . . ?
N9 N8 C23 110.65(7) . . ?
C23 N8 C22 129.07(8) . . ?
N10 N9 N8 106.95(7) . . ?
N9 N10 C24 109.44(8) . . ?
N6 C15 C16 119.82(8) . . ?
N6 C15 C20 121.11(8) . . ?
C16 C15 C20 119.07(8) . . ?
C15 C16 H16 119.9 . . ?
C17 C16 C15 120.19(9) . . ?
C17 C16 H16 119.9 . . ?
C16 C17 H17 119.7 . . ?
C16 C17 C18 120.63(9) . . ?
C18 C17 H17 119.7 . . ?
C17 C18 H18 119.9 . . ?
C19 C18 C17 120.18(9) . . ?
C19 C18 H18 119.9 . . ?
C18 C19 H19 119.8 . . ?
C18 C19 C20 120.30(9) . . ?
C20 C19 H19 119.8 . . ?
N7 C20 C15 120.96(8) . . ?
N7 C20 C19 119.42(8) . . ?
C19 C20 C15 119.62(8) . . ?
N7 C21 H21 119.5 . . ?
N7 C21 C22 120.98(8) . . ?
C22 C21 H21 119.5 . . ?
N6 C22 N8 117.12(8) . . ?
N6 C22 C21 124.11(8) . . ?
N8 C22 C21 118.77(8) . . ?
N8 C23 H23 127.6 . . ?
N8 C23 C24 104.80(8) . . ?
C24 C23 H23 127.6 . . ?
N10 C24 C25 121.58(8) . . ?
C23 C24 N10 108.16(8) . . ?
C23 C24 C25 130.17(9) . . ?
C24 C25 H25A 109.0 . . ?
C24 C25 H25B 109.0 . . ?
C24 C25 C26 112.85(8) . . ?
H25A C25 H25B 107.8 . . ?
C26 C25 H25A 109.0 . . ?
C26 C25 H25B 109.0 . . ?
C25 C26 H26A 109.0 . . ?
C25 C26 H26B 109.0 . . ?
H26A C26 H26B 107.8 . . ?
C27 C26 C25 112.96(9) . . ?
C27 C26 H26A 109.0 . . ?
C27 C26 H26B 109.0 . . ?
C26 C27 H27A 109.0 . . ?
C26 C27 H27B 109.0 . . ?
H27A C27 H27B 107.8 . . ?
C28 C27 C26 112.85(10) . . ?
C28 C27 H27A 109.0 . . ?
C28 C27 H27B 109.0 . . ?
C27 C28 H28A 109.5 . . ?
C27 C28 H28B 109.5 . . ?
C27 C28 H28C 109.5 . . ?
H28A C28 H28B 109.5 . . ?
H28A C28 H28C 109.5 . . ?
H28B C28 H28C 109.5 . . ?

loop_
_geom_bond_atom_site_label_1
_geom_bond_atom_site_label_2
_geom_bond_distance
_geom_bond_site_symmetry_2
_geom_bond_publ_flag
N1 C1 1.3730(11) . ?
N1 C8 1.3014(11) . ?
N2 C6 1.3717(12) . ?
N2 C7 1.3031(12) . ?
N3 N4 1.3587(11) . ?
N3 C8 1.4093(12) . ?
N3 C9 1.3597(12) . ?
N4 N5 1.3033(13) . ?
N5 C10 1.3680(14) . ?
C1 C2 1.4082(12) . ?
C1 C6 1.4201(12) . ?
C2 H2 0.9500 . ?
C2 C3 1.3750(13) . ?
C3 H3 0.9500 . ?
C3 C4 1.4093(14) . ?
C4 H4 0.9500 . ?
C4 C5 1.3672(14) . ?
C5 H5 0.9500 . ?
C5 C6 1.4110(13) . ?
C7 H7 0.9500 . ?
C7 C8 1.4297(12) . ?
C9 H9 0.9500 . ?
C9 C10 1.3622(14) . ?
C10 C11 1.4932(14) . ?
C11 H11A 0.9900 . ?
C11 H11B 0.9900 . ?
C11 C12 1.5170(16) . ?
C12 H12A 0.9900 . ?
C12 H12B 0.9900 . ?
C12 C13 1.5192(15) . ?
C13 H13A 0.9900 . ?
C13 H13B 0.9900 . ?
C13 C14 1.502(2) . ?
C14 H14A 0.9800 . ?
C14 H14B 0.9800 . ?
C14 H14C 0.9800 . ?
N6 C15 1.3705(11) . ?
N6 C22 1.3040(11) . ?
N7 C20 1.3700(12) . ?
N7 C21 1.3062(12) . ?
N8 N9 1.3565(10) . ?
N8 C22 1.4121(11) . ?
N8 C23 1.3565(11) . ?
N9 N10 1.3047(12) . ?
N10 C24 1.3706(12) . ?
C15 C16 1.4083(12) . ?
C15 C20 1.4183(12) . ?
C16 H16 0.9500 . ?
C16 C17 1.3733(14) . ?
C17 H17 0.9500 . ?
C17 C18 1.4110(15) . ?
C18 H18 0.9500 . ?
C18 C19 1.3685(15) . ?
C19 H19 0.9500 . ?
C19 C20 1.4085(13) . ?
C21 H21 0.9500 . ?
C21 C22 1.4272(12) . ?
C23 H23 0.9500 . ?
C23 C24 1.3651(13) . ?
C24 C25 1.4923(13) . ?
C25 H25A 0.9900 . ?
C25 H25B 0.9900 . ?
C25 C26 1.5229(14) . ?
C26 H26A 0.9900 . ?
C26 H26B 0.9900 . ?
C26 C27 1.5194(14) . ?
C27 H27A 0.9900 . ?
C27 H27B 0.9900 . ?
C27 C28 1.5190(18) . ?
C28 H28A 0.9800 . ?
C28 H28B 0.9800 . ?
C28 H28C 0.9800 . ?

loop_
_geom_torsion_atom_site_label_1
_geom_torsion_atom_site_label_2
_geom_torsion_atom_site_label_3
_geom_torsion_atom_site_label_4
_geom_torsion
_geom_torsion_site_symmetry_1
_geom_torsion_site_symmetry_2
_geom_torsion_site_symmetry_3
_geom_torsion_site_symmetry_4
_geom_torsion_publ_flag
N1 C1 C2 C3 179.80(8) . . . . ?
N1 C1 C6 N2 -0.60(12) . . . . ?
N1 C1 C6 C5 179.60(7) . . . . ?
N2 C7 C8 N1 -0.96(14) . . . . ?
N2 C7 C8 N3 178.99(8) . . . . ?
N3 N4 N5 C10 -0.10(13) . . . . ?
N3 C9 C10 N5 0.19(11) . . . . ?
N3 C9 C10 C11 177.18(10) . . . . ?
N4 N3 C8 N1 177.74(8) . . . . ?
N4 N3 C8 C7 -2.21(13) . . . . ?
N4 N3 C9 C10 -0.26(11) . . . . ?
N4 N5 C10 C9 -0.06(13) . . . . ?
N4 N5 C10 C11 -177.41(10) . . . . ?
N5 C10 C11 C12 81.55(13) . . . . ?
C1 N1 C8 N3 -179.58(7) . . . . ?
C1 N1 C8 C7 0.37(12) . . . . ?
C1 C2 C3 C4 0.35(13) . . . . ?
C2 C1 C6 N2 179.08(8) . . . . ?
C2 C1 C6 C5 -0.72(12) . . . . ?
C2 C3 C4 C5 -0.21(14) . . . . ?
C3 C4 C5 C6 -0.40(13) . . . . ?
C4 C5 C6 N2 -178.94(8) . . . . ?
C4 C5 C6 C1 0.86(13) . . . . ?
C6 N2 C7 C8 0.69(13) . . . . ?
C6 C1 C2 C3 0.12(12) . . . . ?
C7 N2 C6 C1 0.04(12) . . . . ?
C7 N2 C6 C5 179.84(8) . . . . ?
C8 N1 C1 C2 -179.31(8) . . . . ?
C8 N1 C1 C6 0.37(12) . . . . ?
C8 N3 N4 N5 179.43(9) . . . . ?
C8 N3 C9 C10 -179.36(9) . . . . ?
C9 N3 N4 N5 0.22(12) . . . . ?
C9 N3 C8 N1 -3.23(14) . . . . ?
C9 N3 C8 C7 176.82(9) . . . . ?
C9 C10 C11 C12 -95.11(14) . . . . ?
C10 C11 C12 C13 -177.57(9) . . . . ?
C11 C12 C13 C14 -178.89(11) . . . . ?
N6 C15 C16 C17 -179.30(8) . . . . ?
N6 C15 C20 N7 -0.25(13) . . . . ?
N6 C15 C20 C19 179.91(8) . . . . ?
N7 C21 C22 N6 0.23(13) . . . . ?
N7 C21 C22 N8 179.96(8) . . . . ?
N8 N9 N10 C24 0.02(11) . . . . ?
N8 C23 C24 N10 0.04(10) . . . . ?
N8 C23 C24 C25 -176.50(9) . . . . ?
N9 N8 C22 N6 179.00(8) . . . . ?
N9 N8 C22 C21 -0.75(12) . . . . ?
N9 N8 C23 C24 -0.03(10) . . . . ?
N9 N10 C24 C23 -0.04(12) . . . . ?
N9 N10 C24 C25 176.86(9) . . . . ?
N10 C24 C25 C26 -91.55(11) . . . . ?
C15 N6 C22 N8 -179.78(7) . . . . ?
C15 N6 C22 C21 -0.06(12) . . . . ?
C15 C16 C17 C18 -0.79(14) . . . . ?
C16 C15 C20 N7 179.47(8) . . . . ?
C16 C15 C20 C19 -0.37(12) . . . . ?
C16 C17 C18 C19 -0.01(15) . . . . ?
C17 C18 C19 C20 0.62(14) . . . . ?
C18 C19 C20 N7 179.73(8) . . . . ?
C18 C19 C20 C15 -0.43(13) . . . . ?
C20 N7 C21 C22 -0.39(12) . . . . ?
C20 C15 C16 C17 0.97(13) . . . . ?
C21 N7 C20 C15 0.41(12) . . . . ?
C21 N7 C20 C19 -179.75(8) . . . . ?
C22 N6 C15 C16 -179.65(8) . . . . ?
C22 N6 C15 C20 0.07(12) . . . . ?
C22 N8 N9 N10 -178.13(8) . . . . ?
C22 N8 C23 C24 177.90(8) . . . . ?
C23 N8 N9 N10 0.01(11) . . . . ?
C23 N8 C22 N6 1.24(13) . . . . ?
C23 N8 C22 C21 -178.50(8) . . . . ?
C23 C24 C25 C26 84.59(13) . . . . ?
C24 C25 C26 C27 -179.78(8) . . . . ?
C25 C26 C27 C28 177.18(10) . . . . ?
